data_7008084
loop_
_publ_author_name
'Yang, Xiaoping'
'Jones, Richard A.'
'Lynch, Vince'
'Oye, Michael M.'
'Holmes, Archie L.'

_publ_section_title
;
 Synthesis and near infrared luminescence of a tetrametallic Zn2Yb2
 architecture from a trinuclear Zn3L2 Schiff base complex.
;
_journal_issue 5
_journal_name_full 'Dalton transactions (Cambridge, England : 2003)'
_journal_page_first 849
_journal_page_last 851
_journal_paper_doi 10.1039/b416695g
_journal_year 2005
_chemical_formula_sum 'C39 H40 Br4 N6 O15 Zn3'
_chemical_formula_weight 1348.49
_chemical_name_systematic
;
?
;
_space_group_IT_number 14
_symmetry_cell_setting monoclinic
_symmetry_space_group_name_Hall '-P 2ybc'
_symmetry_space_group_name_H-M 'P 1 21/c 1'
_atom_sites_solution_hydrogens geom
_atom_sites_solution_primary direct
_atom_sites_solution_secondary difmap
_audit_creation_method SHELXL-97
_cell_angle_alpha 90.00
_cell_angle_beta 95.14(3)
_cell_angle_gamma 90.00
_cell_formula_units_Z 4
_cell_length_a 8.3783(17)
_cell_length_b 23.843(5)
_cell_length_c 23.448(5)
_cell_measurement_reflns_used CCD
_cell_measurement_temperature 153(1)
_cell_volume 4665.2(17)
_computing_structure_refinement 'SHELXL-97 (Sheldrick, 1997)'
_computing_structure_solution 'SHELXS-97 (Sheldrick, 1990)'
_diffrn_ambient_temperature 153(1)
_diffrn_measured_fraction_theta_full 0.995
_diffrn_measured_fraction_theta_max 0.995
_diffrn_measurement_device_type CCD
_diffrn_radiation_monochromator graphite
_diffrn_radiation_source 'fine-focus sealed tube'
_diffrn_radiation_type MoK\a
_diffrn_radiation_wavelength 0.71073
_diffrn_reflns_av_R_equivalents 0.0478
_diffrn_reflns_av_sigmaI/netI 0.0770
_diffrn_reflns_limit_h_max 10
_diffrn_reflns_limit_h_min -10
_diffrn_reflns_limit_k_max 30
_diffrn_reflns_limit_k_min -30
_diffrn_reflns_limit_l_max 30
_diffrn_reflns_limit_l_min -30
_diffrn_reflns_number 19253
_diffrn_reflns_theta_full 27.50
_diffrn_reflns_theta_max 27.50
_diffrn_reflns_theta_min 2.98
_exptl_absorpt_coefficient_mu 5.029
_exptl_absorpt_correction_T_max 0.7962
_exptl_absorpt_correction_T_min 0.3815
_exptl_absorpt_correction_type SADABS
_exptl_crystal_colour Yellow
_exptl_crystal_density_diffrn 1.914
_exptl_crystal_density_method 'not measured'
_exptl_crystal_description Block
_exptl_crystal_F_000 2648
_exptl_crystal_size_max 0.20
_exptl_crystal_size_mid 0.16
_exptl_crystal_size_min 0.11
_refine_diff_density_max 1.230
_refine_diff_density_min -0.867
_refine_diff_density_rms 0.126
_refine_ls_extinction_method SHELXL
_refine_ls_goodness_of_fit_ref 1.040
_refine_ls_hydrogen_treatment mixed
_refine_ls_matrix_type full
_refine_ls_number_parameters 619
_refine_ls_number_reflns 10649
_refine_ls_number_restraints 2
_refine_ls_restrained_S_all 1.041
_refine_ls_R_factor_all 0.0999
_refine_ls_R_factor_gt 0.0532
_refine_ls_shift/su_max 0.018
_refine_ls_shift/su_mean 0.000
_refine_ls_structure_factor_coef Fsqd
_refine_ls_weighting_details 'calc w=1/[\s^2^(Fo^2^)+(0.0381P)^2^+14.6621P] where P=(Fo^2^+2Fc^2^)/3'
_refine_ls_weighting_scheme calc
_refine_ls_wR_factor_gt 0.1033
_refine_ls_wR_factor_ref 0.1168
_reflns_number_gt 7153
_reflns_number_total 10649
_reflns_threshold_expression >2sigma(I)
_cod_data_source_file b416695g.txt
_cod_data_source_block Complex_1
_cod_depositor_comments
;
The following automatic conversions were performed:
'_symmetry_cell_setting' value 'Monoclinic' changed to 'monoclinic'
according to '/home/saulius/struct/CIF-dictionaries/cif_core.dic'
dictionary named 'cif_core.dic' version 2.4.1 from 2010-06-29.

Automatic conversion script
Id: cif_fix_enum 1527 2010-12-29 10:47:43Z saulius 
;
_cod_original_cell_volume 4665.3(16)
_cod_original_sg_symbol_H-M P2(1)/c
_cod_database_code 7008084

loop_
_symmetry_equiv_pos_as_xyz
'x, y, z'
'-x, y+1/2, -z+1/2'
'-x, -y, -z'
'x, -y-1/2, z-1/2'

loop_
_atom_site_label
_atom_site_type_symbol
_atom_site_fract_x
_atom_site_fract_y
_atom_site_fract_z
_atom_site_U_iso_or_equiv
_atom_site_adp_type
_atom_site_occupancy
_atom_site_symmetry_multiplicity
_atom_site_calc_flag
_atom_site_refinement_flags
_atom_site_disorder_assembly
_atom_site_disorder_group
Zn1 Zn -0.08755(7) -0.26098(2) 1.09248(2) 0.02444(14) Uani 1 1 d . . .
Zn2 Zn -0.11963(7) -0.35800(2) 0.99970(2) 0.02234(14) Uani 1 1 d . . .
Zn3 Zn -0.09045(6) -0.21493(2) 1.22056(2) 0.02271(14) Uani 1 1 d . . .
Br1 Br -0.60835(8) -0.11523(3) 0.87417(3) 0.04617(17) Uani 1 1 d . . .
Br2' Br -0.47480(7) -0.49718(2) 1.21387(3) 0.03902(15) Uani 1 1 d . . .
Br2 Br 0.12612(9) -0.50416(4) 1.27549(3) 0.0705(3) Uani 1 1 d . . .
O2' O 0.0215(4) -0.20551(14) 1.14656(13) 0.0240(8) Uani 1 1 d . . .
O2 O -0.1821(4) -0.27775(14) 1.01204(13) 0.0234(7) Uani 1 1 d . . .
O1' O 0.1076(4) -0.21079(16) 1.04354(15) 0.0339(9) Uani 1 1 d . . .
O3 O -0.0175(4) -0.34153(14) 1.08116(13) 0.0228(7) Uani 1 1 d . . .
O3' O -0.2018(4) -0.27092(14) 1.16550(13) 0.0246(8) Uani 1 1 d . . .
N1' N 0.0787(5) -0.15881(18) 1.25588(17) 0.0250(9) Uani 1 1 d . . .
O4 O 0.1948(4) -0.31405(16) 1.16480(15) 0.0332(9) Uani 1 1 d . . .
O1 O -0.2349(4) -0.18071(15) 1.05558(15) 0.0351(9) Uani 1 1 d . . .
N1 N -0.2746(5) -0.35781(18) 0.92398(17) 0.0261(9) Uani 1 1 d . . .
C6 C -0.3584(5) -0.2597(2) 0.9271(2) 0.0235(11) Uani 1 1 d . . .
O4' O -0.4215(4) -0.31260(16) 1.09237(15) 0.0332(9) Uani 1 1 d . . .
N2 N -0.2143(5) -0.42930(17) 1.02850(18) 0.0242(9) Uani 1 1 d . . .
C13 C -0.0555(6) -0.4328(2) 1.1211(2) 0.0254(11) Uani 1 1 d . . .
O5' O -0.2632(5) -0.15627(18) 1.22831(19) 0.0467(11) Uani 1 1 d . . .
C15' C -0.3999(6) -0.4233(2) 1.2018(2) 0.0289(12) Uani 1 1 d . . .
C17' C -0.3841(6) -0.3440(2) 1.1402(2) 0.0245(11) Uani 1 1 d . . .
C5 C -0.4539(6) -0.2196(2) 0.8959(2) 0.0277(12) Uani 1 1 d . . .
H5A H -0.5033 -0.2291 0.8601 0.033 Uiso 1 1 calc R . .
C4 C -0.4755(6) -0.1678(2) 0.9169(2) 0.0292(12) Uani 1 1 d . . .
O5 O 0.0749(5) -0.35390(18) 0.95423(16) 0.0405(10) Uani 1 1 d . . .
O7' O -0.3993(5) -0.2209(2) 1.2663(2) 0.0557(12) Uani 1 1 d . . .
C12' C -0.1272(6) -0.3220(2) 1.2803(2) 0.0271(12) Uani 1 1 d . . .
H12A H -0.1070 -0.3451 1.3120 0.033 Uiso 1 1 calc R . .
C13' C -0.2305(6) -0.3456(2) 1.2333(2) 0.0246(11) Uani 1 1 d . . .
C3 C -0.4032(6) -0.1520(2) 0.9708(2) 0.0308(12) Uani 1 1 d . . .
H3A H -0.4192 -0.1163 0.9852 0.037 Uiso 1 1 calc R . .
C14 C -0.0198(6) -0.4701(2) 1.1675(2) 0.0317(13) Uani 1 1 d . . .
H14A H -0.0682 -0.5052 1.1675 0.038 Uiso 1 1 calc R . .
N2' N -0.0599(5) -0.27354(18) 1.28406(16) 0.0246(9) Uani 1 1 d . . .
C17 C 0.1285(6) -0.3661(2) 1.1686(2) 0.0261(11) Uani 1 1 d . . .
C2 C -0.3087(6) -0.1901(2) 1.0017(2) 0.0254(11) Uani 1 1 d . . .
C8 C -0.3560(6) -0.3160(2) 0.9033(2) 0.0252(11) Uani 1 1 d . . .
H8A H -0.4206 -0.3223 0.8695 0.030 Uiso 1 1 calc R . .
O6 O 0.1519(6) -0.4251(2) 1.0032(2) 0.0630(14) Uani 1 1 d . . .
C6' C 0.1773(6) -0.1229(2) 1.1684(2) 0.0251(11) Uani 1 1 d . . .
C11' C 0.0210(6) -0.2599(2) 1.3410(2) 0.0327(13) Uani 1 1 d . . .
H11A H 0.0682 -0.2939 1.3578 0.039 Uiso 1 1 calc R . .
H11B H -0.0590 -0.2471 1.3655 0.039 Uiso 1 1 calc R . .
O6' O -0.4871(5) -0.1363(2) 1.2615(2) 0.0596(13) Uani 1 1 d . . .
O7 O 0.2949(5) -0.39461(19) 0.93816(17) 0.0479(11) Uani 1 1 d . . .
N3' N -0.3823(5) -0.1705(2) 1.25078(19) 0.0321(11) Uani 1 1 d . . .
N3 N 0.1703(4) -0.39067(17) 0.96453(15) 0.0150(8) Uani 1 1 d . . .
C8' C 0.1622(6) -0.1244(2) 1.2299(2) 0.0259(11) Uani 1 1 d . . .
H8'A H 0.2191 -0.0976 1.2521 0.031 Uiso 1 1 calc R . .
C16' C -0.4475(6) -0.3958(2) 1.1509(2) 0.0279(12) Uani 1 1 d . . .
H16A H -0.5216 -0.4124 1.1241 0.033 Uiso 1 1 calc R . .
C9' C 0.0967(6) -0.1582(2) 1.3185(2) 0.0297(12) Uani 1 1 d . . .
H9'A H -0.0048 -0.1488 1.3329 0.036 Uiso 1 1 calc R . .
H9'B H 0.1748 -0.1300 1.3319 0.036 Uiso 1 1 calc R . .
C11 C -0.3266(6) -0.4594(2) 0.9870(2) 0.0308(12) Uani 1 1 d . . .
H11C H -0.4292 -0.4403 0.9833 0.037 Uiso 1 1 calc R . .
H11D H -0.3434 -0.4972 1.0006 0.037 Uiso 1 1 calc R . .
C2' C 0.1610(6) -0.1652(2) 1.0743(2) 0.0291(12) Uani 1 1 d . . .
C18 C 0.0175(5) -0.3796(2) 1.1218(2) 0.0219(11) Uani 1 1 d . . .
C18' C -0.2694(6) -0.3184(2) 1.1800(2) 0.0240(11) Uani 1 1 d . . .
C14' C -0.2976(6) -0.3985(2) 1.2430(2) 0.0293(12) Uani 1 1 d . . .
H14B H -0.2720 -0.4168 1.2776 0.035 Uiso 1 1 calc R . .
C10 C -0.2580(6) -0.4618(2) 0.9286(2) 0.0318(12) Uani 1 1 d . . .
H10A H -0.1424 -0.4651 0.9346 0.038 Uiso 1 1 calc R . .
H10B H -0.2985 -0.4951 0.9084 0.038 Uiso 1 1 calc R . .
C12 C -0.1700(6) -0.4535(2) 1.0760(2) 0.0273(12) Uani 1 1 d . . .
H12B H -0.2164 -0.4881 1.0824 0.033 Uiso 1 1 calc R . .
C9 C -0.2990(7) -0.4113(2) 0.8916(2) 0.0345(13) Uani 1 1 d . . .
H9A H -0.2327 -0.4112 0.8598 0.041 Uiso 1 1 calc R . .
H9B H -0.4100 -0.4138 0.8761 0.041 Uiso 1 1 calc R . .
C16 C 0.1633(6) -0.4032(3) 1.2133(2) 0.0335(13) Uani 1 1 d . . .
H16B H 0.2378 -0.3939 1.2436 0.040 Uiso 1 1 calc R . .
C10' C 0.1515(6) -0.2154(2) 1.3407(2) 0.0304(12) Uani 1 1 d . . .
H10C H 0.2006 -0.2110 1.3795 0.036 Uiso 1 1 calc R . .
H10D H 0.2336 -0.2290 1.3175 0.036 Uiso 1 1 calc R . .
C19 C 0.2979(6) -0.2940(3) 1.2122(2) 0.0383(14) Uani 1 1 d . . .
H19A H 0.3339 -0.2569 1.2041 0.057 Uiso 1 1 calc R . .
H19B H 0.3887 -0.3185 1.2185 0.057 Uiso 1 1 calc R . .
H19C H 0.2405 -0.2932 1.2458 0.057 Uiso 1 1 calc R . .
C15 C 0.0857(6) -0.4544(3) 1.2123(2) 0.0351(14) Uani 1 1 d . . .
C1' C 0.1486(9) -0.2148(3) 0.9854(2) 0.0518(18) Uani 1 1 d . . .
H1'A H 0.2343 -0.1892 0.9797 0.078 Uiso 1 1 calc R . .
H1'B H 0.0567 -0.2054 0.9597 0.078 Uiso 1 1 calc R . .
H1'C H 0.1820 -0.2524 0.9779 0.078 Uiso 1 1 calc R . .
C19' C -0.5488(6) -0.3314(3) 1.0530(2) 0.0388(14) Uani 1 1 d . . .
H19D H -0.5623 -0.3058 1.0213 0.058 Uiso 1 1 calc R . .
H19E H -0.6460 -0.3329 1.0718 0.058 Uiso 1 1 calc R . .
H19F H -0.5243 -0.3681 1.0394 0.058 Uiso 1 1 calc R . .
Br1' Br 0.42514(8) -0.01989(3) 1.06377(3) 0.05343(19) Uani 1 1 d . . .
C7' C 0.1165(6) -0.1656(2) 1.1313(2) 0.0232(11) Uani 1 1 d . . .
C5' C 0.2723(6) -0.0800(2) 1.1480(2) 0.0318(12) Uani 1 1 d . . .
H5'A H 0.3148 -0.0524 1.1729 0.038 Uiso 1 1 calc R . .
C4' C 0.3023(7) -0.0789(2) 1.0913(2) 0.0351(13) Uani 1 1 d . . .
C7 C -0.2800(5) -0.2443(2) 0.98072(19) 0.0223(11) Uani 1 1 d . . .
C3' C 0.2505(7) -0.1219(2) 1.0541(2) 0.0343(13) Uani 1 1 d . . .
H3'A H 0.2755 -0.1216 1.0162 0.041 Uiso 1 1 calc R . .
C1 C -0.2791(10) -0.1313(3) 1.0850(3) 0.078(3) Uani 1 1 d . . .
H1A H -0.3399 -0.1070 1.0586 0.117 Uiso 1 1 calc R . .
H1B H -0.1842 -0.1122 1.1006 0.117 Uiso 1 1 calc R . .
H1C H -0.3429 -0.1416 1.1154 0.117 Uiso 1 1 calc R . .
O1W' O 0.0000 -0.5000 1.5000 0.313(15) Uani 1 2 d SD . .
O1W O 0.028(3) -0.4662(10) 1.4207(7) 0.23(2) Uani 0.50 1 d PD . .
C1W' C 0.042(3) -0.4849(14) 1.4443(7) 0.113(10) Uani 0.50 1 d PD . .
C1W C -0.060(3) -0.4181(11) 1.4098(11) 0.095(8) Uani 0.50 1 d PD . .

loop_
_atom_site_aniso_label
_atom_site_aniso_U_11
_atom_site_aniso_U_22
_atom_site_aniso_U_33
_atom_site_aniso_U_23
_atom_site_aniso_U_13
_atom_site_aniso_U_12
Zn1 0.0321(3) 0.0238(3) 0.0169(3) -0.0034(2) -0.0006(2) -0.0027(3)
Zn2 0.0251(3) 0.0220(3) 0.0199(3) -0.0016(2) 0.0016(2) -0.0027(2)
Zn3 0.0222(3) 0.0276(3) 0.0180(3) -0.0030(2) 0.0005(2) -0.0008(2)
Br1 0.0530(4) 0.0361(3) 0.0448(4) 0.0007(3) -0.0206(3) 0.0102(3)
Br2' 0.0363(3) 0.0275(3) 0.0517(4) 0.0054(3) -0.0051(3) -0.0056(2)
Br2 0.0528(4) 0.0915(6) 0.0650(5) 0.0543(5) -0.0073(3) -0.0070(4)
O2' 0.0275(18) 0.026(2) 0.0183(17) -0.0035(15) 0.0040(14) -0.0082(15)
O2 0.0292(18) 0.0216(19) 0.0188(17) -0.0024(15) -0.0024(14) 0.0003(15)
O1' 0.048(2) 0.033(2) 0.0226(19) -0.0062(17) 0.0132(16) -0.0119(18)
O3 0.0295(18) 0.0214(19) 0.0170(17) 0.0000(15) -0.0001(14) -0.0007(15)
O3' 0.0258(18) 0.029(2) 0.0191(17) -0.0019(15) 0.0016(14) -0.0075(15)
N1' 0.023(2) 0.029(2) 0.022(2) -0.007(2) -0.0013(17) 0.0015(19)
O4 0.036(2) 0.036(2) 0.0258(19) -0.0034(17) -0.0057(16) -0.0006(17)
O1 0.048(2) 0.031(2) 0.0239(19) -0.0094(17) -0.0101(17) 0.0109(18)
N1 0.028(2) 0.027(2) 0.023(2) -0.005(2) 0.0005(18) -0.0042(19)
C6 0.019(2) 0.027(3) 0.025(3) -0.002(2) 0.003(2) -0.005(2)
O4' 0.031(2) 0.041(2) 0.0257(19) 0.0050(17) -0.0066(15) -0.0117(17)
N2 0.021(2) 0.023(2) 0.029(2) -0.0022(19) 0.0042(17) -0.0012(17)
C13 0.024(3) 0.028(3) 0.025(3) 0.001(2) 0.006(2) 0.006(2)
O5' 0.036(2) 0.040(3) 0.066(3) -0.007(2) 0.013(2) -0.0006(19)
C15' 0.022(3) 0.024(3) 0.040(3) -0.003(3) 0.004(2) 0.000(2)
C17' 0.023(3) 0.030(3) 0.021(3) 0.000(2) 0.006(2) 0.004(2)
C5 0.026(3) 0.035(3) 0.021(3) -0.002(2) -0.005(2) -0.004(2)
C4 0.027(3) 0.030(3) 0.030(3) 0.005(2) -0.006(2) 0.001(2)
O5 0.040(2) 0.052(3) 0.031(2) 0.008(2) 0.0130(17) 0.009(2)
O7' 0.050(3) 0.063(3) 0.056(3) 0.000(3) 0.018(2) 0.004(2)
C12' 0.022(3) 0.034(3) 0.025(3) 0.003(2) -0.003(2) 0.005(2)
C13' 0.023(2) 0.031(3) 0.021(3) -0.005(2) 0.004(2) 0.003(2)
C3 0.038(3) 0.021(3) 0.032(3) -0.005(2) -0.002(2) 0.003(2)
C14 0.026(3) 0.031(3) 0.039(3) 0.005(3) 0.010(2) 0.002(2)
N2' 0.022(2) 0.033(3) 0.018(2) -0.0001(19) -0.0026(17) 0.0004(19)
C17 0.022(3) 0.028(3) 0.029(3) -0.003(2) 0.007(2) 0.003(2)
C2 0.030(3) 0.024(3) 0.022(3) -0.004(2) -0.001(2) -0.004(2)
C8 0.023(3) 0.033(3) 0.020(2) -0.002(2) -0.001(2) -0.008(2)
O6 0.062(3) 0.050(3) 0.081(4) 0.017(3) 0.030(3) 0.018(2)
C6' 0.027(3) 0.024(3) 0.025(3) -0.001(2) 0.003(2) 0.000(2)
C11' 0.036(3) 0.040(3) 0.021(3) -0.003(3) -0.002(2) 0.000(3)
O6' 0.041(3) 0.073(3) 0.064(3) -0.015(3) 0.002(2) 0.022(2)
O7 0.033(2) 0.072(3) 0.039(2) 0.007(2) 0.0044(18) 0.014(2)
N3' 0.026(2) 0.035(3) 0.034(3) -0.010(2) -0.006(2) 0.011(2)
N3 0.0144(19) 0.021(2) 0.0100(18) -0.0040(17) 0.0044(15) -0.0013(17)
C8' 0.023(3) 0.023(3) 0.031(3) -0.006(2) -0.003(2) 0.000(2)
C16' 0.020(3) 0.033(3) 0.031(3) -0.008(2) 0.003(2) 0.001(2)
C9' 0.033(3) 0.033(3) 0.022(3) -0.011(2) -0.003(2) 0.002(2)
C11 0.025(3) 0.025(3) 0.042(3) 0.002(3) -0.001(2) -0.005(2)
C2' 0.036(3) 0.023(3) 0.028(3) -0.006(2) 0.004(2) -0.007(2)
C18 0.024(3) 0.026(3) 0.017(2) -0.004(2) 0.0063(19) 0.003(2)
C18' 0.021(2) 0.028(3) 0.024(3) -0.006(2) 0.006(2) 0.000(2)
C14' 0.030(3) 0.026(3) 0.032(3) -0.001(2) 0.003(2) 0.002(2)
C10 0.030(3) 0.029(3) 0.035(3) -0.012(3) -0.005(2) 0.000(2)
C12 0.025(3) 0.025(3) 0.034(3) 0.004(2) 0.013(2) 0.001(2)
C9 0.038(3) 0.032(3) 0.032(3) -0.010(3) -0.005(2) -0.004(3)
C16 0.023(3) 0.051(4) 0.026(3) 0.007(3) 0.002(2) 0.008(3)
C10' 0.033(3) 0.042(3) 0.015(2) -0.008(2) -0.001(2) 0.007(3)
C19 0.030(3) 0.051(4) 0.032(3) -0.016(3) -0.006(2) 0.007(3)
C15 0.029(3) 0.044(4) 0.033(3) 0.018(3) 0.011(2) 0.009(3)
C1' 0.082(5) 0.051(4) 0.025(3) -0.011(3) 0.022(3) -0.020(4)
C19' 0.034(3) 0.052(4) 0.029(3) 0.003(3) -0.007(2) -0.005(3)
Br1' 0.0642(4) 0.0299(4) 0.0701(5) 0.0017(3) 0.0278(4) -0.0156(3)
C7' 0.023(2) 0.019(3) 0.027(3) -0.001(2) 0.003(2) -0.003(2)
C5' 0.030(3) 0.027(3) 0.038(3) -0.006(3) 0.001(2) -0.007(2)
C4' 0.039(3) 0.023(3) 0.045(3) 0.003(3) 0.011(3) -0.010(2)
C7 0.021(2) 0.028(3) 0.018(2) 0.000(2) -0.0005(19) -0.001(2)
C3' 0.043(3) 0.031(3) 0.032(3) 0.000(3) 0.013(3) -0.005(3)
C1 0.096(6) 0.072(5) 0.057(5) -0.042(4) -0.042(4) 0.048(5)
O1W' 0.181(14) 0.57(4) 0.204(16) -0.25(2) 0.119(12) -0.27(2)
O1W 0.22(3) 0.45(5) 0.026(9) -0.008(19) 0.019(14) -0.28(3)
C1W' 0.103(18) 0.17(2) 0.069(19) 0.057(18) 0.002(14) -0.008(17)
C1W 0.079(14) 0.13(2) 0.076(17) -0.001(14) 0.028(12) -0.038(13)

loop_
_atom_type_symbol
_atom_type_description
_atom_type_scat_dispersion_real
_atom_type_scat_dispersion_imag
_atom_type_scat_source
C C 0.0033 0.0016 'International Tables Vol C Tables 4.2.6.8 and 6.1.1.4'
H H 0.0000 0.0000 'International Tables Vol C Tables 4.2.6.8 and 6.1.1.4'
N N 0.0061 0.0033 'International Tables Vol C Tables 4.2.6.8 and 6.1.1.4'
O O 0.0106 0.0060 'International Tables Vol C Tables 4.2.6.8 and 6.1.1.4'
Zn Zn 0.2839 1.4301 'International Tables Vol C Tables 4.2.6.8 and 6.1.1.4'
Br Br -0.2901 2.4595 'International Tables Vol C Tables 4.2.6.8 and 6.1.1.4'

loop_
_geom_angle_atom_site_label_1
_geom_angle_atom_site_label_2
_geom_angle_atom_site_label_3
_geom_angle
_geom_angle_site_symmetry_1
_geom_angle_site_symmetry_3
_geom_angle_publ_flag
O2' Zn1 O2 147.52(14) . . ?
O2' Zn1 O3 126.02(13) . . ?
O2 Zn1 O3 77.56(13) . . ?
O2' Zn1 O3' 76.53(13) . . ?
O2 Zn1 O3' 125.75(13) . . ?
O3 Zn1 O3' 99.31(13) . . ?
O2' Zn1 O1 83.79(13) . . ?
O2 Zn1 O1 71.01(12) . . ?
O3 Zn1 O1 148.52(12) . . ?
O3' Zn1 O1 97.47(13) . . ?
O2' Zn1 O1' 71.38(12) . . ?
O2 Zn1 O1' 83.06(13) . . ?
O3 Zn1 O1' 101.06(13) . . ?
O3' Zn1 O1' 147.84(13) . . ?
O1 Zn1 O1' 77.30(14) . . ?
O2 Zn2 N2 129.65(15) . . ?
O2 Zn2 O5 105.15(16) . . ?
N2 Zn2 O5 125.11(17) . . ?
O2 Zn2 O3 77.11(13) . . ?
N2 Zn2 O3 89.62(15) . . ?
O5 Zn2 O3 101.05(15) . . ?
O2 Zn2 N1 88.31(15) . . ?
N2 Zn2 N1 93.03(17) . . ?
O5 Zn2 N1 91.18(16) . . ?
O3 Zn2 N1 162.95(15) . . ?
O3' Zn3 O5' 102.69(16) . . ?
O3' Zn3 N2' 91.96(15) . . ?
O5' Zn3 N2' 116.73(17) . . ?
O3' Zn3 O2' 75.70(13) . . ?
O5' Zn3 O2' 112.48(16) . . ?
N2' Zn3 O2' 130.77(15) . . ?
O3' Zn3 N1' 160.34(15) . . ?
O5' Zn3 N1' 89.25(17) . . ?
N2' Zn3 N1' 96.56(17) . . ?
O2' Zn3 N1' 85.36(15) . . ?
C7' O2' Zn1 124.3(3) . . ?
C7' O2' Zn3 130.0(3) . . ?
Zn1 O2' Zn3 104.26(14) . . ?
C7 O2 Zn2 130.7(3) . . ?
C7 O2 Zn1 124.9(3) . . ?
Zn2 O2 Zn1 103.73(14) . . ?
C2' O1' C1' 117.5(4) . . ?
C2' O1' Zn1 110.5(3) . . ?
C1' O1' Zn1 130.6(3) . . ?
C18 O3 Zn1 126.8(3) . . ?
C18 O3 Zn2 125.5(3) . . ?
Zn1 O3 Zn2 101.56(14) . . ?
C18' O3' Zn3 125.7(3) . . ?
C18' O3' Zn1 123.8(3) . . ?
Zn3 O3' Zn1 103.51(14) . . ?
C8' N1' C9' 117.7(4) . . ?
C8' N1' Zn3 127.8(3) . . ?
C9' N1' Zn3 114.4(3) . . ?
C17 O4 C19 118.4(4) . . ?
C2 O1 C1 117.6(4) . . ?
C2 O1 Zn1 112.1(3) . . ?
C1 O1 Zn1 129.1(4) . . ?
C8 N1 C9 115.5(4) . . ?
C8 N1 Zn2 126.2(4) . . ?
C9 N1 Zn2 118.3(3) . . ?
C5 C6 C7 118.8(5) . . ?
C5 C6 C8 117.0(4) . . ?
C7 C6 C8 124.0(5) . . ?
C17' O4' C19' 117.8(4) . . ?
C12 N2 C11 118.2(4) . . ?
C12 N2 Zn2 125.4(4) . . ?
C11 N2 Zn2 115.8(3) . . ?
C18 C13 C14 119.7(5) . . ?
C18 C13 C12 125.0(5) . . ?
C14 C13 C12 115.2(5) . . ?
N3' O5' Zn3 117.7(4) . . ?
C14' C15' C16' 121.2(5) . . ?
C14' C15' Br2' 119.3(4) . . ?
C16' C15' Br2' 119.4(4) . . ?
O4' C17' C16' 125.4(5) . . ?
O4' C17' C18' 113.5(4) . . ?
C16' C17' C18' 121.1(5) . . ?
C4 C5 C6 121.4(5) . . ?
C5 C4 C3 121.0(5) . . ?
C5 C4 Br1 120.2(4) . . ?
C3 C4 Br1 118.8(4) . . ?
N3 O5 Zn2 114.3(3) . . ?
N2' C12' C13' 129.0(5) . . ?
C14' C13' C18' 119.2(5) . . ?
C14' C13' C12' 116.4(5) . . ?
C18' C13' C12' 124.4(5) . . ?
C2 C3 C4 118.7(5) . . ?
C15 C14 C13 119.7(5) . . ?
C12' N2' C11' 115.0(4) . . ?
C12' N2' Zn3 122.6(3) . . ?
C11' N2' Zn3 121.7(3) . . ?
O4 C17 C16 124.9(5) . . ?
O4 C17 C18 113.6(4) . . ?
C16 C17 C18 121.6(5) . . ?
C3 C2 O1 124.7(5) . . ?
C3 C2 C7 122.2(5) . . ?
O1 C2 C7 113.2(4) . . ?
N1 C8 C6 126.8(5) . . ?
C7' C6' C5' 120.2(5) . . ?
C7' C6' C8' 122.4(5) . . ?
C5' C6' C8' 117.1(5) . . ?
N2' C11' C10' 114.8(4) . . ?
O5' N3' O6' 121.7(5) . . ?
O5' N3' O7' 120.4(4) . . ?
O6' N3' O7' 117.8(5) . . ?
O5 N3 O6 120.5(4) . . ?
O5 N3 O7 121.5(4) . . ?
O6 N3 O7 118.0(4) . . ?
N1' C8' C6' 126.2(5) . . ?
C17' C16' C15' 119.6(5) . . ?
N1' C9' C10' 109.8(4) . . ?
N2 C11 C10 109.8(4) . . ?
O1' C2' C3' 125.2(5) . . ?
O1' C2' C7' 113.2(4) . . ?
C3' C2' C7' 121.6(5) . . ?
O3 C18 C13 122.6(4) . . ?
O3 C18 C17 119.3(4) . . ?
C13 C18 C17 118.0(4) . . ?
O3' C18' C17' 118.7(4) . . ?
O3' C18' C13' 123.1(4) . . ?
C17' C18' C13' 118.2(5) . . ?
C15' C14' C13' 120.5(5) . . ?
C9 C10 C11 113.6(5) . . ?
N2 C12 C13 127.1(5) . . ?
N1 C9 C10 112.2(4) . . ?
C15 C16 C17 119.1(5) . . ?
C9' C10' C11' 115.6(4) . . ?
C14 C15 C16 121.9(5) . . ?
C14 C15 Br2 119.0(4) . . ?
C16 C15 Br2 119.1(4) . . ?
O2' C7' C6' 123.6(4) . . ?
O2' C7' C2' 118.6(4) . . ?
C6' C7' C2' 117.8(4) . . ?
C4' C5' C6' 120.1(5) . . ?
C5' C4' C3' 121.3(5) . . ?
C5' C4' Br1' 119.8(4) . . ?
C3' C4' Br1' 118.8(4) . . ?
O2 C7 C2 118.5(4) . . ?
O2 C7 C6 123.6(5) . . ?
C2 C7 C6 117.9(4) . . ?
C2' C3' C4' 118.8(5) . . ?
C1W' O1W' C1W' 180.000(15) 3_548 . ?
C1W' O1W C1W 136(4) . . ?
O1W C1W' O1W' 146(4) . . ?
O1W C1W' C1W 29(3) . . ?
O1W' C1W' C1W 116.8(17) . . ?
O1W C1W C1W' 14.8(12) . . ?

loop_
_geom_bond_atom_site_label_1
_geom_bond_atom_site_label_2
_geom_bond_distance
_geom_bond_site_symmetry_2
_geom_bond_publ_flag
Zn1 O2' 1.996(3) . ?
Zn1 O2 2.019(3) . ?
Zn1 O3 2.033(3) . ?
Zn1 O3' 2.049(3) . ?
Zn1 O1 2.397(4) . ?
Zn1 O1' 2.400(4) . ?
Zn2 O2 2.012(3) . ?
Zn2 N2 2.018(4) . ?
Zn2 O5 2.028(4) . ?
Zn2 O3 2.060(3) . ?
Zn2 N1 2.104(4) . ?
Zn3 O3' 2.026(3) . ?
Zn3 O5' 2.032(4) . ?
Zn3 N2' 2.041(4) . ?
Zn3 O2' 2.057(3) . ?
Zn3 N1' 2.068(4) . ?
Br1 C4 1.902(5) . ?
Br2' C15' 1.900(5) . ?
Br2 C15 1.905(5) . ?
O2' C7' 1.311(6) . ?
O2 C7 1.319(6) . ?
O1' C2' 1.359(6) . ?
O1' C1' 1.439(6) . ?
O3 C18 1.329(6) . ?
O3' C18' 1.324(6) . ?
N1' C8' 1.269(7) . ?
N1' C9' 1.463(6) . ?
O4 C17 1.366(6) . ?
O4 C19 1.427(6) . ?
O1 C2 1.375(6) . ?
O1 C1 1.430(7) . ?
N1 C8 1.278(6) . ?
N1 C9 1.489(7) . ?
C6 C5 1.408(7) . ?
C6 C7 1.414(7) . ?
C6 C8 1.454(7) . ?
O4' C17' 1.361(6) . ?
O4' C19' 1.418(6) . ?
N2 C12 1.280(6) . ?
N2 C11 1.478(6) . ?
C13 C18 1.408(7) . ?
C13 C14 1.418(7) . ?
C13 C12 1.448(7) . ?
O5' N3' 1.218(6) . ?
C15' C14' 1.366(7) . ?
C15' C16' 1.389(7) . ?
C17' C16' 1.377(7) . ?
C17' C18' 1.416(7) . ?
C5 C4 1.348(7) . ?
C4 C3 1.402(7) . ?
O5 N3 1.196(5) . ?
O7' N3' 1.266(6) . ?
C12' N2' 1.285(6) . ?
C12' C13' 1.452(7) . ?
C13' C14' 1.408(7) . ?
C13' C18' 1.420(7) . ?
C3 C2 1.370(7) . ?
C14 C15 1.363(8) . ?
N2' C11' 1.479(6) . ?
C17 C16 1.383(7) . ?
C17 C18 1.411(7) . ?
C2 C7 1.410(7) . ?
O6 N3 1.244(6) . ?
C6' C7' 1.402(7) . ?
C6' C5' 1.406(7) . ?
C6' C8' 1.460(7) . ?
C11' C10' 1.524(8) . ?
O6' N3' 1.241(6) . ?
O7 N3 1.264(5) . ?
C9' C10' 1.515(7) . ?
C11 C10 1.534(7) . ?
C2' C3' 1.384(7) . ?
C2' C7' 1.420(7) . ?
C10 C9 1.504(8) . ?
C16 C15 1.381(8) . ?
Br1' C4' 1.891(5) . ?
C5' C4' 1.374(8) . ?
C4' C3' 1.391(8) . ?
O1W' C1W' 1.429(9) 3_548 ?
O1W' C1W' 1.429(9) . ?
O1W C1W' 0.71(3) . ?
O1W C1W 1.371(10) . ?
C1W' C1W 1.95(4) . ?
